data_4101583
loop_
_publ_author_name
'Miyasaka, Hitoshi'
'Izawa, Toru'
'Takahashi, Nao'
'Yamashita, Masahiro'
'Dunbar, Kim R'

_publ_section_title
;
 Long-range ordered magnet of a charge-transfer Ru2(4+)/TCNQ
 two-dimensional network compound.
;
_journal_issue 35
_journal_name_full 'Journal of the American Chemical Society'
_journal_page_first 11358
_journal_page_last 11359
_journal_paper_doi 10.1021/ja063963s
_journal_volume 128
_journal_year 2006
_chemical_formula_moiety 'C52 H30 F28 N4 O16 Ru4 '
_chemical_formula_sum 'C52 H30 F28 N4 O16 Ru4'
_chemical_formula_weight 1903.06
_space_group_IT_number 12
_symmetry_cell_setting monoclinic
_symmetry_Int_Tables_number 12
_symmetry_space_group_name_Hall '-C 2y'
_symmetry_space_group_name_H-M 'C 1 2/m 1'
_cell_angle_alpha 90.0000
_cell_angle_beta 96.627(13)
_cell_angle_gamma 90.0000
_cell_formula_units_Z 2
_cell_length_a 17.542(14)
_cell_length_b 20.644(16)
_cell_length_c 8.788(7)
_cell_measurement_reflns_used 5679
_cell_measurement_temperature 117.1
_cell_measurement_theta_max 31.0
_cell_measurement_theta_min 2.3
_cell_volume 3161(4)
_computing_cell_refinement CrystalClear
_computing_data_collection CrystalClear
_computing_data_reduction CrystalStructure
_computing_publication_material 'CrystalStructure 3.7.0'
_computing_structure_refinement CRYSTALS
_computing_structure_solution 'DIRDIF99 (PATTY)'
_diffrn_detector_area_resol_mean 7.31
_diffrn_measured_fraction_theta_full 0.994
_diffrn_measured_fraction_theta_max 0.891
_diffrn_measurement_device_type 'Rigaku Saturn'
_diffrn_measurement_method \w
_diffrn_radiation_type 'Mo K\a'
_diffrn_radiation_wavelength 0.71070
_diffrn_reflns_av_R_equivalents 0.056
_diffrn_reflns_limit_h_max 25
_diffrn_reflns_limit_h_min -24
_diffrn_reflns_limit_k_max 28
_diffrn_reflns_limit_k_min -27
_diffrn_reflns_limit_l_max 12
_diffrn_reflns_limit_l_min -12
_diffrn_reflns_number 14607
_diffrn_reflns_theta_full 26.50
_diffrn_reflns_theta_max 31.13
_exptl_absorpt_coefficient_mu 1.089
_exptl_absorpt_correction_T_max 0.897
_exptl_absorpt_correction_T_min 0.669
_exptl_absorpt_correction_type multi-scan
_exptl_absorpt_process_details 'Jacobson, R. (1998) Private communication'
_exptl_crystal_colour greenishblue
_exptl_crystal_density_diffrn 1.999
_exptl_crystal_density_method 'not measured'
_exptl_crystal_description prism
_exptl_crystal_F_000 1852.00
_exptl_crystal_size_max 0.15
_exptl_crystal_size_mid 0.12
_exptl_crystal_size_min 0.10
_refine_diff_density_max 2.08
_refine_diff_density_min -1.11
_refine_ls_extinction_method none
_refine_ls_goodness_of_fit_ref 1.011
_refine_ls_hydrogen_treatment refall
_refine_ls_number_parameters 263
_refine_ls_number_reflns 3327
_refine_ls_R_factor_gt 0.0678
_refine_ls_shift/su_max 0.0000
_refine_ls_structure_factor_coef Fsqd
_refine_ls_weighting_details 'w = 1/[0.0002Fo^2^ + 3.0000\s(Fo^2^) + 0.5000]/(4Fo^2^)'
_refine_ls_weighting_scheme calc
_refine_ls_wR_factor_ref 0.1277
_reflns_number_gt 2288
_reflns_number_total 3338
_reflns_threshold_expression F^2^>2.0\s(F^2^)
_cod_data_source_file ja063963ssi20060606_082513.cif
_cod_data_source_block '__Ru2TCNQF4'
_cod_original_formula_sum 'C52 H30 F28 N4 O16 Ru4 '
_cod_database_code 4101583

loop_
_symmetry_equiv_pos_site_id
_symmetry_equiv_pos_as_xyz
1 +X,+Y,+Z
2 -X,+Y,-Z
3 -X,-Y,-Z
4 +X,-Y,+Z
5 1/2+X,1/2+Y,+Z
6 1/2-X,1/2+Y,-Z
7 1/2-X,1/2-Y,-Z
8 1/2+X,1/2-Y,+Z

loop_
_atom_site_label
_atom_site_type_symbol
_atom_site_fract_x
_atom_site_fract_y
_atom_site_fract_z
_atom_site_U_iso_or_equiv
_atom_site_adp_type
_atom_site_occupancy
_atom_site_symmetry_multiplicity
_atom_site_calc_flag
_atom_site_refinement_flags
Ru(1) Ru 0.23103(3) 0.19962(2) 0.45365(6) 0.02975(15) Uani 1.00 1 d .
F(1) F 0.3438(3) 0.2376(2) 0.0072(5) 0.084(2) Uani 1.00 1 d .
F(2) F 0.4233(2) 0.3013(2) 0.1367(5) 0.0735(17) Uani 1.00 1 d .
F(3) F 0.3152(2) 0.3364(2) 0.0302(5) 0.0723(17) Uani 1.00 1 d .
F(4) F 0.0380(2) 0.3911(2) 0.3308(6) 0.096(2) Uani 1.00 1 d .
F(5) F -0.0152(2) 0.3001(2) 0.3421(6) 0.0863(19) Uani 1.00 1 d .
F(6) F 0.0394(3) 0.3239(3) 0.1483(6) 0.108(2) Uani 1.00 1 d .
F(7) F 0.0565(2) 0.11493(14) 0.1144(4) 0.0372(11) Uani 1.00 1 d .
O(1) O 0.2822(2) 0.2174(2) 0.2609(4) 0.0354(13) Uani 1.00 1 d .
O(2) O 0.1298(2) 0.2411(2) 0.3525(4) 0.0357(13) Uani 1.00 1 d .
O(3) O 0.1821(2) 0.1830(2) 0.6522(5) 0.0347(13) Uani 1.00 1 d .
O(4) O 0.3327(2) 0.1609(2) 0.5548(4) 0.0371(13) Uani 1.00 1 d .
N(1) N 0.1901(3) 0.1025(2) 0.3580(5) 0.0288(15) Uani 1.00 1 d .
C(1) C 0.3135(4) 0.2722(3) 0.2488(7) 0.037(2) Uani 1.00 1 d .
C(2) C 0.3500(4) 0.2867(3) 0.1034(8) 0.043(2) Uani 1.00 1 d .
C(3) C 0.1206(3) 0.3011(3) 0.3716(7) 0.0327(19) Uani 1.00 1 d .
C(4) C 0.0462(4) 0.3303(3) 0.2950(9) 0.048(2) Uani 1.00 1 d .
C(5) C 0.1617(3) 0.0578(2) 0.3032(6) 0.0244(17) Uani 1.00 1 d .
C(6) C 0.1269(5) 0.0000 0.2383(9) 0.023(2) Uani 1.00 2 d S
C(7) C 0.0635(4) 0.0000 0.1225(9) 0.022(2) Uani 1.00 2 d S
C(8) C 0.0292(3) 0.0573(2) 0.0573(6) 0.0251(17) Uani 1.00 1 d .
C(9) C 0.3759(11) 0.000000(10) 0.354(2) 0.182(10) Uani 0.87 2 d SP
C(10) C 0.3504(9) 0.0000 0.188(2) 0.081(6) Uani 0.87 2 d SP
C(11) C 0.3412(6) 0.0588(4) 0.1174(17) 0.079(4) Uani 0.87 1 d P
C(12) C 0.3163(7) 0.0577(5) -0.0454(18) 0.095(5) Uani 0.90 1 d P
C(13) C 0.3039(10) 0.0000 -0.122(2) 0.084(6) Uani 0.90 2 d SP
C(14) C 0.2805(10) 0.000000(10) -0.283(2) 0.131(9) Uani 0.90 2 d SP
C(15) C 0.000000(10) -0.1411(5) 0.500000(10) 0.065(4) Uani 0.97 2 d SP
C(16) C 0.0000 -0.0680(4) 0.5000 0.037(3) Uani 0.97 2 d SP
C(17) C -0.0538(4) -0.0335(3) 0.4040(7) 0.038(2) Uani 0.97 1 d P
H(1) H 0.4254 0.0190 0.3716 0.218 Uiso 1.00 1 c R
H(2) H 0.3408 0.0243 0.4054 0.218 Uiso 1.00 1 c R
H(3) H 0.3779 -0.0433 0.3906 0.218 Uiso 1.00 1 c R
H(4) H 0.3505 0.0982 0.1722 0.097 Uiso 1.00 1 c R
H(5) H 0.3085 0.0973 -0.1000 0.113 Uiso 1.00 1 c R
H(6) H 0.2506 0.0376 -0.3101 0.157 Uiso 1.00 1 c R
H(7) H 0.2506 -0.0376 -0.3101 0.157 Uiso 1.00 1 c R
H(8) H 0.3244 0.0000 -0.3372 0.157 Uiso 0.50 2 c R
H(9) H -0.0176 -0.1565 0.5917 0.077 Uiso 1.00 1 c R
H(10) H -0.0330 -0.1565 0.4143 0.077 Uiso 1.00 1 c R
H(11) H 0.0506 -0.1565 0.4940 0.077 Uiso 1.00 1 c R
H(12) H -0.0909 -0.0566 0.3375 0.045 Uiso 1.00 1 c R

loop_
_atom_site_aniso_label
_atom_site_aniso_U_11
_atom_site_aniso_U_22
_atom_site_aniso_U_33
_atom_site_aniso_U_12
_atom_site_aniso_U_13
_atom_site_aniso_U_23
Ru(1) 0.0344(3) 0.0225(2) 0.0293(3) -0.0053(2) -0.0090(2) -0.0015(2)
F(1) 0.105(4) 0.092(4) 0.059(3) -0.015(3) 0.026(3) -0.008(2)
F(2) 0.042(2) 0.123(4) 0.055(2) -0.007(2) 0.003(2) 0.017(2)
F(3) 0.067(3) 0.091(3) 0.058(3) 0.014(2) 0.004(2) 0.024(2)
F(4) 0.072(4) 0.064(3) 0.140(5) 0.020(2) -0.043(3) -0.011(3)
F(5) 0.042(3) 0.092(4) 0.122(4) 0.005(2) -0.004(3) -0.001(3)
F(6) 0.087(4) 0.181(6) 0.049(3) 0.061(4) -0.023(2) -0.004(3)
F(7) 0.044(2) 0.0181(18) 0.044(2) -0.0023(16) -0.0204(18) -0.0031(16)
O(1) 0.038(2) 0.040(2) 0.025(2) -0.007(2) -0.009(2) -0.005(2)
O(2) 0.033(2) 0.034(2) 0.038(2) -0.007(2) -0.007(2) -0.002(2)
O(3) 0.032(2) 0.035(2) 0.035(2) -0.007(2) -0.004(2) 0.000(2)
O(4) 0.040(3) 0.028(2) 0.039(2) -0.003(2) -0.013(2) -0.004(2)
N(1) 0.035(3) 0.021(2) 0.029(3) -0.008(2) -0.004(2) -0.002(2)
C(1) 0.032(4) 0.039(4) 0.037(4) 0.001(3) -0.011(3) 0.001(3)
C(2) 0.042(4) 0.054(5) 0.029(4) -0.004(3) -0.005(3) 0.003(3)
C(3) 0.034(3) 0.028(3) 0.034(3) -0.002(3) -0.004(3) 0.001(3)
C(4) 0.043(5) 0.040(4) 0.056(5) 0.001(3) -0.013(4) -0.004(3)
C(5) 0.025(3) 0.025(3) 0.021(3) 0.002(2) -0.004(2) 0.004(2)
C(6) 0.034(5) 0.018(4) 0.019(4) 0.0000 0.003(3) 0.0000
C(7) 0.025(4) 0.018(4) 0.021(4) 0.0000 0.000(3) 0.0000
C(8) 0.031(3) 0.016(3) 0.026(3) -0.001(2) -0.005(2) -0.003(2)
C(9) 0.067(15) 0.066(13) 0.41(3) 0.0000 0.03(2) 0.0000
C(10) 0.067(12) 0.099(15) 0.072(12) 0.0000 -0.014(9) 0.0000
C(11) 0.087(9) 0.033(5) 0.122(10) 0.012(5) 0.034(7) 0.002(6)
C(12) 0.101(11) 0.053(7) 0.130(13) 0.013(6) 0.010(8) 0.005(7)
C(13) 0.106(15) 0.085(13) 0.062(11) 0.0000 0.009(9) 0.0000
C(14) 0.091(17) 0.107(18) 0.20(2) 0.0000 0.013(15) 0.0000
C(15) 0.042(8) 0.078(9) 0.071(9) 0.0000 -0.017(6) 0.0000
C(16) 0.041(6) 0.023(5) 0.050(7) 0.0000 0.015(5) 0.0000
C(17) 0.031(4) 0.049(4) 0.034(4) -0.016(3) 0.002(3) -0.006(3)

loop_
_atom_type_symbol
_atom_type_description
_atom_type_scat_dispersion_real
_atom_type_scat_dispersion_imag
_atom_type_scat_source
C C 0.003 0.002
;
International Tables for Crystallography
(1992, Vol. C, Tables 4.2.6.8 and 6.1.1.4)
;
H H 0.000 0.000
;
International Tables for Crystallography
(1992, Vol. C, Table 6.1.1.4)
;
N N 0.006 0.003
;
International Tables for Crystallography
(1992, Vol. C, Tables 4.2.6.8 and 6.1.1.4)
;
O O 0.011 0.006
;
International Tables for Crystallography
(1992, Vol. C, Tables 4.2.6.8 and 6.1.1.4)
;
F F 0.017 0.010
;
International Tables for Crystallography
(1992, Vol. C, Tables 4.2.6.8 and 6.1.1.4)
;
Ru Ru -1.259 0.836
;
International Tables for Crystallography
(1992, Vol. C, Tables 4.2.6.8 and 6.1.1.4)
;

loop_
_geom_angle_atom_site_label_1
_geom_angle_atom_site_label_2
_geom_angle_atom_site_label_3
_geom_angle
_geom_angle_site_symmetry_1
_geom_angle_site_symmetry_3
Ru(1) Ru(1) O(1) 89.68(12) 55607 .
Ru(1) Ru(1) O(2) 88.69(11) 55607 .
Ru(1) Ru(1) O(3) 88.98(11) 55607 .
Ru(1) Ru(1) O(4) 89.84(11) 55607 .
Ru(1) Ru(1) N(1) 177.93(12) 55607 .
O(1) Ru(1) O(2) 90.38(17) . .
O(1) Ru(1) O(3) 178.28(17) . .
O(1) Ru(1) O(4) 89.20(17) . .
O(1) Ru(1) N(1) 90.13(18) . .
O(2) Ru(1) O(3) 90.67(17) . .
O(2) Ru(1) O(4) 178.47(16) . .
O(2) Ru(1) N(1) 89.26(17) . .
O(3) Ru(1) O(4) 89.71(17) . .
O(3) Ru(1) N(1) 91.25(17) . .
O(4) Ru(1) N(1) 92.21(17) . .
Ru(1) O(1) C(1) 117.8(4) . .
Ru(1) O(2) C(3) 117.6(3) . .
Ru(1) O(3) C(1) 117.5(4) . 55607
Ru(1) O(4) C(3) 117.4(3) . 55607
Ru(1) N(1) C(5) 171.6(4) . .
O(1) C(1) O(3) 126.0(6) . 55607
O(1) C(1) C(2) 118.3(6) . .
O(3) C(1) C(2) 115.7(6) 55607 .
F(1) C(2) F(2) 109.0(6) . .
F(1) C(2) F(3) 106.6(5) . .
F(1) C(2) C(1) 112.1(6) . .
F(2) C(2) F(3) 108.3(6) . .
F(2) C(2) C(1) 110.6(5) . .
F(3) C(2) C(1) 110.2(6) . .
O(2) C(3) O(4) 126.4(5) . 55607
O(2) C(3) C(4) 116.5(5) . .
O(4) C(3) C(4) 117.1(5) 55607 .
F(4) C(4) F(5) 104.8(6) . .
F(4) C(4) F(6) 109.8(6) . .
F(4) C(4) C(3) 112.7(6) . .
F(5) C(4) F(6) 105.9(6) . .
F(5) C(4) C(3) 110.9(6) . .
F(6) C(4) C(3) 112.2(6) . .
N(1) C(5) C(6) 178.0(6) . .
C(5) C(6) C(5) 113.2(6) . 55504
C(5) C(6) C(7) 123.4(3) . .
C(5) C(6) C(7) 123.4(3) 55504 .
C(6) C(7) C(8) 123.4(3) . .
C(6) C(7) C(8) 123.4(3) . 55504
C(8) C(7) C(8) 113.2(6) . 55504
F(7) C(8) C(7) 117.9(4) . .
F(7) C(8) C(8) 118.7(4) . 55502
C(7) C(8) C(8) 123.4(5) . 55502
C(9) C(10) C(11) 117.0(8) . .
C(9) C(10) C(11) 117.0(8) . 55504
C(11) C(10) C(11) 125.9(15) . 55504
C(10) C(11) C(12) 116.2(11) . .
C(11) C(12) C(13) 120.6(11) . .
C(12) C(13) C(12) 120.5(15) . 55504
C(12) C(13) C(14) 119.8(8) . .
C(12) C(13) C(14) 119.8(8) 55504 .
C(15) C(16) C(17) 120.8(4) . .
C(15) C(16) C(17) 120.8(4) . 55602
C(17) C(16) C(17) 118.4(7) . 55602
C(16) C(17) C(17) 120.8(6) . 55504
C(10) C(9) H(1) 109.4 . .
C(10) C(9) H(1) 109.4 . 55504
C(10) C(9) H(2) 109.5 . .
C(10) C(9) H(2) 109.5 . 55504
C(10) C(9) H(3) 109.5 . .
C(10) C(9) H(3) 109.5 . 55504
H(1) C(9) H(1) 48.6 . 55504
H(1) C(9) H(2) 109.5 . .
H(1) C(9) H(2) 140.2 . 55504
H(1) C(9) H(3) 109.5 . .
H(1) C(9) H(3) 63.8 . 55504
H(1) C(9) H(2) 140.2 55504 .
H(1) C(9) H(2) 109.5 55504 55504
H(1) C(9) H(3) 63.8 55504 .
H(1) C(9) H(3) 109.5 55504 55504
H(2) C(9) H(2) 63.8 . 55504
H(2) C(9) H(3) 109.5 . .
H(2) C(9) H(3) 48.6 . 55504
H(2) C(9) H(3) 48.6 55504 .
H(2) C(9) H(3) 109.5 55504 55504
H(3) C(9) H(3) 140.2 . 55504
C(10) C(11) H(4) 121.9 . .
C(12) C(11) H(4) 121.9 . .
C(11) C(12) H(5) 119.8 . .
C(13) C(12) H(5) 119.6 . .
C(13) C(14) H(6) 109.4 . .
C(13) C(14) H(6) 109.4 . 55504
C(13) C(14) H(7) 109.4 . .
C(13) C(14) H(7) 109.4 . 55504
C(13) C(14) H(8) 109.6 . .
H(6) C(14) H(6) 109.5 . 55504
H(6) C(14) H(7) 109.5 . .
H(6) C(14) H(7) 0.0 . 55504
H(6) C(14) H(8) 109.5 . .
H(6) C(14) H(7) 0.0 55504 .
H(6) C(14) H(7) 109.5 55504 55504
H(6) C(14) H(8) 109.5 55504 .
H(7) C(14) H(7) 109.5 . 55504
H(7) C(14) H(8) 109.5 . .
H(7) C(14) H(8) 109.5 55504 .
C(16) C(15) H(9) 109.5 . .
C(16) C(15) H(9) 109.5 . 55602
C(16) C(15) H(10) 109.5 . .
C(16) C(15) H(10) 109.5 . 55602
C(16) C(15) H(11) 109.5 . .
C(16) C(15) H(11) 109.5 . 55602
H(9) C(15) H(9) 141.1 . 55602
H(9) C(15) H(10) 109.5 . .
H(9) C(15) H(10) 56.2 . 55602
H(9) C(15) H(11) 109.5 . .
H(9) C(15) H(11) 56.2 . 55602
H(9) C(15) H(10) 56.2 55602 .
H(9) C(15) H(10) 109.5 55602 55602
H(9) C(15) H(11) 56.2 55602 .
H(9) C(15) H(11) 109.5 55602 55602
H(10) C(15) H(10) 141.1 . 55602
H(10) C(15) H(11) 109.5 . .
H(10) C(15) H(11) 56.3 . 55602
H(10) C(15) H(11) 56.3 55602 .
H(10) C(15) H(11) 109.5 55602 55602
H(11) C(15) H(11) 141.1 . 55602
C(16) C(17) H(12) 119.1 . .
C(17) C(17) H(12) 120.1 55504 .

loop_
_geom_bond_atom_site_label_1
_geom_bond_atom_site_label_2
_geom_bond_distance
_geom_bond_site_symmetry_2
Ru(1) Ru(1) 2.3039(6) 55607
Ru(1) O(1) 2.040(4) .
Ru(1) O(2) 2.076(4) .
Ru(1) O(3) 2.060(4) .
Ru(1) O(4) 2.061(4) .
Ru(1) N(1) 2.260(4) .
F(1) C(2) 1.316(9) .
F(2) C(2) 1.320(8) .
F(3) C(2) 1.322(8) .
F(4) C(4) 1.307(9) .
F(5) C(4) 1.350(9) .
F(6) C(4) 1.289(10) .
F(7) C(8) 1.357(6) .
O(1) C(1) 1.266(8) .
O(2) C(3) 1.264(7) .
O(3) C(1) 1.266(8) 55607
O(4) C(3) 1.257(7) 55607
N(1) C(5) 1.128(7) .
C(1) C(2) 1.524(10) .
C(3) C(4) 1.521(10) .
C(5) C(6) 1.429(7) .
C(6) C(7) 1.419(11) .
C(7) C(8) 1.417(6) .
C(7) C(8) 1.417(6) 55504
C(8) C(8) 1.352(7) 55502
C(9) C(10) 1.48(2) .
C(10) C(11) 1.362(13) .
C(10) C(11) 1.362(13) 55504
C(11) C(12) 1.45(2) .
C(12) C(13) 1.373(14) .
C(13) C(14) 1.43(2) .
C(15) C(16) 1.510(13) .
C(16) C(17) 1.388(8) .
C(16) C(17) 1.388(8) 55602
C(17) C(17) 1.385(9) 55504
C(9) H(1) 0.950 .
C(9) H(1) 0.950 55504
C(9) H(2) 0.950 .
C(9) H(2) 0.950 55504
C(9) H(3) 0.950 .
C(9) H(3) 0.950 55504
C(11) H(4) 0.950 .
C(12) H(5) 0.950 .
C(14) H(6) 0.950 .
C(14) H(6) 0.950 55504
C(14) H(7) 0.950 .
C(14) H(7) 0.950 55504
C(14) H(8) 0.950 .
C(15) H(9) 0.950 .
C(15) H(9) 0.950 55602
C(15) H(10) 0.950 .
C(15) H(10) 0.950 55602
C(15) H(11) 0.950 .
C(15) H(11) 0.950 55602
C(17) H(12) 0.950 .

loop_
_geom_contact_atom_site_label_1
_geom_contact_atom_site_label_2
_geom_contact_distance
_geom_contact_site_symmetry_2
F(1) F(1) 3.318(8) 55507
F(1) F(3) 3.164(7) 55507
F(1) F(6) 2.885(8) 55507
F(1) O(1) 3.177(6) 55507
F(1) O(2) 3.277(6) 55507
F(1) C(1) 3.359(8) 55507
F(1) C(2) 3.463(9) 55507
F(1) C(3) 3.548(8) 55507
F(2) F(5) 2.891(7) 55508
F(2) F(6) 3.284(8) 55508
F(2) F(7) 2.858(6) 55507
F(2) F(7) 2.932(6) 55508
F(2) C(8) 3.528(7) 55507
F(2) C(8) 3.572(7) 55508
F(2) C(15) 3.525(5) 55505
F(3) F(1) 3.164(7) 55507
F(3) F(7) 2.889(6) 55507
F(3) O(1) 3.112(6) 55507
F(3) C(12) 3.192(13) 55507
F(4) F(4) 3.396(8) 55602
F(4) F(5) 3.495(8) 55602
F(5) F(2) 2.891(7) 45508
F(5) F(4) 3.495(8) 55602
F(5) F(5) 2.765(8) 55602
F(5) O(1) 3.563(6) 45508
F(5) O(4) 3.523(7) 45508
F(5) C(1) 3.371(8) 45508
F(5) C(2) 3.473(8) 45508
F(5) C(3) 3.291(8) 55602
F(5) C(4) 3.355(10) 55602
F(5) C(15) 3.561(10) 55603
F(6) F(1) 2.885(8) 55507
F(6) F(2) 3.284(8) 45508
F(7) F(2) 2.858(6) 55507
F(7) F(2) 2.932(6) 45508
F(7) F(3) 2.889(6) 55507
F(7) C(2) 3.347(8) 55507
O(1) F(1) 3.177(6) 55507
O(1) F(3) 3.112(6) 55507
O(1) F(5) 3.563(6) 55508
O(2) F(1) 3.277(6) 55507
O(2) C(15) 3.436(7) 55603
O(3) C(15) 3.428(4) 55603
O(4) F(5) 3.523(7) 55508
C(1) F(1) 3.359(8) 55507
C(1) F(5) 3.371(8) 55508
C(2) F(1) 3.463(9) 55507
C(2) F(5) 3.473(8) 55508
C(2) F(7) 3.347(8) 55507
C(3) F(1) 3.548(8) 55507
C(3) F(5) 3.291(8) 55602
C(4) F(5) 3.355(10) 55602
C(5) C(16) 3.495(6) 55603
C(5) C(17) 3.403(9) 55603
C(6) C(17) 3.596(10) 55602
C(6) C(17) 3.596(10) 55603
C(7) C(8) 2.439(8) 55503
C(7) C(17) 3.465(11) .
C(7) C(17) 3.465(11) 55504
C(8) F(2) 3.528(7) 55507
C(8) F(2) 3.572(7) 45508
C(8) C(8) 2.725(7) 55503
C(8) C(17) 3.560(9) 55504
C(12) F(3) 3.192(13) 55507
C(15) F(2) 3.525(5) 44505
C(15) F(2) 3.525(5) 54606
C(15) F(5) 3.561(10) 55603
C(15) F(5) 3.561(10) 55504
C(15) O(2) 3.436(7) 55603
C(15) O(2) 3.436(7) 55504
C(15) O(3) 3.428(4) 55603
C(15) O(3) 3.428(4) 55504
C(16) C(5) 3.495(6) 55603
C(16) C(5) 3.495(6) 55504
C(16) C(16) 2.807(13) 55603
C(16) C(17) 2.411(10) 55603
C(17) C(5) 3.403(9) 55603
C(17) C(6) 3.596(10) 55602
C(17) C(7) 3.465(11) .
C(17) C(8) 3.560(9) 55504
C(17) C(16) 2.411(10) 55603
C(17) C(17) 2.756(9) 55603
Ru(1) H(11) 3.346 55504
F(1) H(4) 3.219 .
F(1) H(5) 3.086 .
F(2) H(9) 2.878 55606
F(2) H(10) 2.620 55505
F(2) H(11) 3.341 55606
F(2) H(12) 3.447 55505
F(3) H(4) 3.499 55507
F(3) H(5) 2.695 55507
F(4) H(1) 3.340 45505
F(4) H(1) 3.211 55607
F(4) H(1) 2.764 45508
F(4) H(2) 3.436 55607
F(4) H(3) 3.216 45505
F(4) H(3) 3.029 55606
F(4) H(4) 3.429 45508
F(4) H(5) 3.562 55507
F(4) H(8) 3.294 55506
F(5) H(4) 3.374 45508
F(5) H(9) 3.063 55603
F(5) H(10) 3.056 55504
F(5) H(11) 3.386 55603
F(5) H(11) 3.399 55504
F(6) H(5) 3.196 55507
F(7) H(9) 2.877 55603
F(7) H(10) 3.332 55504
F(7) H(11) 3.457 55504
O(1) H(4) 2.883 .
O(2) H(9) 2.719 55603
O(2) H(10) 3.307 55603
O(2) H(10) 3.445 55504
O(2) H(11) 2.632 55504
O(3) H(5) 3.417 55601
O(3) H(6) 3.237 55601
O(3) H(7) 3.237 55604
O(3) H(9) 3.434 55603
O(3) H(9) 3.524 55504
O(3) H(10) 2.669 55603
O(3) H(11) 2.610 55504
O(3) H(12) 3.068 55603
O(4) H(2) 3.120 .
O(4) H(3) 2.978 55504
O(4) H(5) 3.377 55601
O(4) H(6) 3.219 55601
O(4) H(7) 3.219 55604
O(4) H(8) 3.462 55601
N(1) H(2) 3.084 .
N(1) H(3) 3.494 55504
N(1) H(4) 3.414 .
N(1) H(6) 3.273 55601
N(1) H(7) 3.273 55604
N(1) H(9) 3.301 55603
N(1) H(11) 3.054 55504
N(1) H(12) 3.487 55603
C(1) H(5) 3.592 55507
C(1) H(10) 3.261 55505
C(1) H(11) 3.424 55606
C(2) H(10) 3.429 55505
C(3) H(5) 3.510 55507
C(3) H(9) 3.525 55603
C(3) H(11) 3.448 55504
C(4) H(5) 3.560 55507
C(5) H(2) 3.240 .
C(5) H(2) 3.591 55504
C(5) H(6) 3.596 55601
C(5) H(7) 3.596 55604
C(5) H(9) 3.454 55603
C(5) H(11) 3.393 55504
C(5) H(12) 3.524 55603
C(8) H(12) 3.421 55504
C(9) H(8) 2.960 55601
C(14) H(2) 3.085 55401
C(14) H(2) 3.085 55404
C(14) H(12) 3.505 55502
C(14) H(12) 3.505 55503
C(16) H(12) 3.266 55603
C(17) H(6) 3.456 55503
C(17) H(7) 3.456 55502
H(1) F(4) 3.340 54505
H(1) F(4) 3.211 55607
H(1) F(4) 2.764 55508
H(1) H(1) 3.251 65602
H(1) H(1) 3.344 65603
H(1) H(8) 3.299 55601
H(2) F(4) 3.436 55607
H(2) O(4) 3.120 .
H(2) N(1) 3.084 .
H(2) C(5) 3.240 .
H(2) C(5) 3.591 55504
H(2) C(14) 3.085 55601
H(2) H(6) 3.121 55601
H(2) H(6) 3.361 55604
H(2) H(7) 3.361 55601
H(2) H(7) 3.121 55604
H(2) H(8) 2.367 55601
H(3) F(4) 3.216 54505
H(3) F(4) 3.029 54606
H(3) O(4) 2.978 55504
H(3) N(1) 3.494 55504
H(3) H(8) 2.813 55601
H(4) F(1) 3.219 .
H(4) F(3) 3.499 55507
H(4) F(4) 3.429 55508
H(4) F(5) 3.374 55508
H(4) O(1) 2.883 .
H(4) N(1) 3.414 .
H(5) F(1) 3.086 .
H(5) F(3) 2.695 55507
H(5) F(4) 3.562 55507
H(5) F(6) 3.196 55507
H(5) O(3) 3.417 55401
H(5) O(4) 3.377 55401
H(5) C(1) 3.592 55507
H(5) C(3) 3.510 55507
H(5) C(4) 3.560 55507
H(6) O(3) 3.237 55401
H(6) O(4) 3.219 55401
H(6) N(1) 3.273 55401
H(6) C(5) 3.596 55401
H(6) C(17) 3.456 55503
H(6) H(2) 3.121 55401
H(6) H(2) 3.361 55404
H(6) H(12) 3.396 55502
H(6) H(12) 2.812 55503
H(7) O(3) 3.237 55404
H(7) O(4) 3.219 55404
H(7) N(1) 3.273 55404
H(7) C(5) 3.596 55404
H(7) C(17) 3.456 55502
H(7) H(2) 3.361 55401
H(7) H(2) 3.121 55404
H(7) H(12) 2.812 55502
H(7) H(12) 3.396 55503
H(8) F(4) 3.294 54506
H(8) F(4) 3.294 55507
H(8) O(4) 3.462 55401
H(8) O(4) 3.462 55404
H(8) C(9) 2.960 55401
H(8) H(1) 3.299 55401
H(8) H(1) 3.299 55404
H(8) H(2) 2.367 55401
H(8) H(2) 2.367 55404
H(8) H(3) 2.813 55401
H(8) H(3) 2.813 55404
H(9) F(2) 2.878 54606
H(9) F(5) 3.063 55603
H(9) F(7) 2.877 55603
H(9) O(2) 2.719 55603
H(9) O(3) 3.434 55603
H(9) O(3) 3.524 55504
H(9) N(1) 3.301 55603
H(9) C(3) 3.525 55603
H(9) C(5) 3.454 55603
H(10) F(2) 2.620 44505
H(10) F(5) 3.056 55504
H(10) F(7) 3.332 55504
H(10) O(2) 3.307 55603
H(10) O(2) 3.445 55504
H(10) O(3) 2.669 55603
H(10) C(1) 3.261 44505
H(10) C(2) 3.429 44505
H(11) Ru(1) 3.346 55504
H(11) F(2) 3.341 54606
H(11) F(5) 3.386 55603
H(11) F(5) 3.399 55504
H(11) F(7) 3.457 55504
H(11) O(2) 2.632 55504
H(11) O(3) 2.610 55504
H(11) N(1) 3.054 55504
H(11) C(1) 3.424 54606
H(11) C(3) 3.448 55504
H(11) C(5) 3.393 55504
H(12) F(2) 3.447 44505
H(12) O(3) 3.068 55603
H(12) N(1) 3.487 55603
H(12) C(5) 3.524 55603
H(12) C(8) 3.421 55504
H(12) C(14) 3.505 55502
H(12) C(16) 3.266 55603
H(12) H(6) 3.396 55502
H(12) H(6) 2.812 55503
H(12) H(7) 2.812 55502
H(12) H(7) 3.396 55503
Ru(1) Ru(1) 2.3039(6) 55607
